data_7716540
loop_
_publ_author_name
'Harland, Jill B.'
'LaLonde, Ashley B.'
'Thomas, Diamond J.'
'Castella, Daniel G.'
'Kampf, Jeff W.'
'Zeller, Matthias'
'Alp, E. Ercan'
'Hu, Michael Y.'
'Zhao, Jiyong'
'Lehnert, Nicolai'

_publ_section_title
;
 Vibrational properties of heme-nitrosoalkane complexes in comparison with
 those of their HNO analogs, and reactivity studies towards nitric oxide
 and Lewis acids.
;
_journal_issue 33
_journal_name_full 'Dalton transactions (Cambridge, England : 2003)'
_journal_page_first 13906
_journal_page_last 13924
_journal_paper_doi 10.1039/d4dt01632g
_journal_volume 53
_journal_year 2024
_chemical_formula_moiety 'C114.44 H106.44 Fe N5.56 O10, 0.952(C6 H14), 0.096(C H2 Cl2)'
_chemical_formula_sum 'C120.25 H119.96 Cl0.19 Fe N5.56 O10'
_chemical_formula_weight 1865.65
_space_group_crystal_system triclinic
_space_group_IT_number 2
_space_group_name_Hall '-P 1'
_space_group_name_H-M_alt 'P -1'
_atom_sites_solution_hydrogens geom
_atom_sites_solution_primary dual
_atom_sites_solution_secondary difmap
_audit_creation_method SHELXL-2018/3
_audit_update_record
;
2024-03-12 deposited with the CCDC.	2024-07-04 downloaded from the CCDC.
;
_cell_angle_alpha 113.275(17)
_cell_angle_beta 111.806(15)
_cell_angle_gamma 91.44(2)
_cell_formula_units_Z 1
_cell_length_a 12.688(7)
_cell_length_b 14.426(7)
_cell_length_c 16.484(10)
_cell_measurement_reflns_used 3430
_cell_measurement_temperature 150(2)
_cell_measurement_theta_max 26.6382
_cell_measurement_theta_min 2.5826
_cell_volume 2521(2)
_computing_cell_refinement 'SAINT V8.40B (Bruker, 2020)'
_computing_data_collection 'Apex4 v2022.10-0 (Bruker, 2022)'
_computing_data_reduction 'SAINT V8.40B (Bruker, 2020)'
_computing_structure_refinement
;  
SHELXL-2018/3 (Sheldrick, 2015a, 2018), 
SHELXLE Rev1460 (H\"ubschle et al., 2011)
;
_computing_structure_solution 'SHELXT (Sheldrick, 2015b)'
_diffrn_ambient_temperature 150(2)
_diffrn_detector_area_resol_mean 7.4074
_diffrn_detector_type 'PhotonII charge-integrating pixel array (CPAD)'
_diffrn_measured_fraction_theta_full 0.986
_diffrn_measured_fraction_theta_max 0.968
_diffrn_measurement_device 'three circle diffractometer'
_diffrn_measurement_device_type 'Bruker AXS D8 Quest'
_diffrn_measurement_method 'omega and phi scans'
_diffrn_radiation_monochromator 'Triumph curved graphite crystal'
_diffrn_radiation_type MoK\a
_diffrn_radiation_wavelength 0.71073
_diffrn_reflns_av_R_equivalents 0.0940
_diffrn_reflns_av_unetI/netI 0.1347
_diffrn_reflns_Laue_measured_fraction_full 0.986
_diffrn_reflns_Laue_measured_fraction_max 0.968
_diffrn_reflns_limit_h_max 16
_diffrn_reflns_limit_h_min -16
_diffrn_reflns_limit_k_max 17
_diffrn_reflns_limit_k_min -19
_diffrn_reflns_limit_l_max 22
_diffrn_reflns_limit_l_min -21
_diffrn_reflns_number 27632
_diffrn_reflns_point_group_measured_fraction_full 0.986
_diffrn_reflns_point_group_measured_fraction_max 0.968
_diffrn_reflns_theta_full 25.242
_diffrn_reflns_theta_max 28.440
_diffrn_reflns_theta_min 2.112
_diffrn_source 'fine focus sealed tube X-ray source'
_diffrn_source_current '30 mA'
_diffrn_source_voltage '50 kV'
_exptl_absorpt_coefficient_mu 0.219
_exptl_absorpt_correction_T_max 0.7457
_exptl_absorpt_correction_T_min 0.6727
_exptl_absorpt_correction_type multi-scan
_exptl_absorpt_process_details
;
 SADABS 2016/2: Krause, L., Herbst-Irmer, R., Sheldrick G.M. & Stalke D.,
 J. Appl. Cryst. 48 (2015) 3-10
;
_exptl_crystal_colour purple
_exptl_crystal_density_diffrn 1.229
_exptl_crystal_description plate
_exptl_crystal_F_000 989.6
_exptl_crystal_size_max 0.320
_exptl_crystal_size_mid 0.290
_exptl_crystal_size_min 0.040
_refine_diff_density_max 0.451
_refine_diff_density_min -0.423
_refine_diff_density_rms 0.067
_refine_ls_extinction_method none
_refine_ls_goodness_of_fit_ref 1.003
_refine_ls_hydrogen_treatment constr
_refine_ls_matrix_type full
_refine_ls_number_parameters 705
_refine_ls_number_reflns 12279
_refine_ls_number_restraints 222
_refine_ls_restrained_S_all 1.001
_refine_ls_R_factor_all 0.1440
_refine_ls_R_factor_gt 0.0634
_refine_ls_shift/su_max 0.000
_refine_ls_shift/su_mean 0.000
_refine_ls_structure_factor_coef Fsqd
_refine_ls_weighting_details 'w=1/[\s^2^(Fo^2^)+(0.0670P)^2^] where P=(Fo^2^+2Fc^2^)/3'
_refine_ls_weighting_scheme calc
_refine_ls_wR_factor_gt 0.1379
_refine_ls_wR_factor_ref 0.1712
_reflns_Friedel_coverage 0.000
_reflns_number_gt 6633
_reflns_number_total 12279
_reflns_threshold_expression 'I > 2\s(I)'
_cod_data_source_file d4dt01632g2.cif
_cod_data_source_block FeBiPrNO_0m
_cod_depositor_comments 'Adding full bibliography for 7716540--7716544.cif.'
_cod_database_code 7716540
_shelx_shelxl_version_number 2018/3
_shelx_space_group_comment
;
The symmetry employed for this shelxl refinement is uniquely defined
by the following loop, which should always be used as a source of
symmetry information in preference to the above space-group names.
They are only intended as comments.
;
_shelx_estimated_absorpt_t_min 0.933
_shelx_estimated_absorpt_t_max 0.991

loop_
_space_group_symop_operation_xyz
'x, y, z'
'-x, -y, -z'

loop_
_atom_site_label
_atom_site_type_symbol
_atom_site_fract_x
_atom_site_fract_y
_atom_site_fract_z
_atom_site_U_iso_or_equiv
_atom_site_adp_type
_atom_site_occupancy
_atom_site_site_symmetry_order
_atom_site_calc_flag
_atom_site_refinement_flags_posn
_atom_site_refinement_flags_adp
_atom_site_refinement_flags_occupancy
_atom_site_disorder_assembly
_atom_site_disorder_group
Fe1 Fe 0.500000 0.500000 0.500000 0.01872(14) Uani 1 2 d S . P . .
O5 O 0.4214(2) 0.6401(2) 0.4255(2) 0.0369(8) Uani 0.778(4) 1 d . U P A 1
N3 N 0.4522(5) 0.5586(9) 0.4076(6) 0.0257(13) Uani 0.778(4) 1 d . U P A 1
C55 C 0.4510(4) 0.5048(3) 0.3089(3) 0.0338(9) Uani 0.778(4) 1 d . U P A 1
H55 H 0.476324 0.438058 0.302426 0.041 Uiso 0.778(4) 1 calc R U P A 1
C56 C 0.3292(5) 0.4809(4) 0.2346(4) 0.0535(15) Uani 0.778(4) 1 d . U P A 1
H56A H 0.326792 0.443945 0.169436 0.080 Uiso 0.778(4) 1 calc R U P A 1
H56B H 0.301810 0.545262 0.240752 0.080 Uiso 0.778(4) 1 calc R U P A 1
H56C H 0.279109 0.437904 0.244857 0.080 Uiso 0.778(4) 1 calc R U P A 1
C57 C 0.5403(5) 0.5714(4) 0.3035(4) 0.0504(13) Uani 0.778(4) 1 d . U P A 1
H57A H 0.548002 0.534766 0.242359 0.076 Uiso 0.778(4) 1 calc R U P A 1
H57B H 0.615222 0.586544 0.358169 0.076 Uiso 0.778(4) 1 calc R U P A 1
H57C H 0.515377 0.636022 0.306644 0.076 Uiso 0.778(4) 1 calc R U P A 1
O6 O 0.4547(16) 0.553(3) 0.396(2) 0.033(3) Uani 0.222(4) 1 d D U P A 2
C58 C 0.3388(13) 0.5253(12) 0.3188(10) 0.045(3) Uani 0.222(4) 1 d D U P A 2
H58A H 0.295409 0.580835 0.335505 0.054 Uiso 0.222(4) 1 calc R U P A 2
H58B H 0.295595 0.460968 0.309106 0.054 Uiso 0.222(4) 1 calc R U P A 2
C59 C 0.3535(16) 0.511(2) 0.2280(12) 0.062(4) Uani 0.222(4) 1 d D U P A 2
H59A H 0.328599 0.566094 0.208797 0.074 Uiso 0.222(4) 1 calc R U P A 2
H59B H 0.307855 0.443299 0.173613 0.074 Uiso 0.222(4) 1 calc R U P A 2
C60 C 0.4819(15) 0.5148(16) 0.2554(12) 0.069(4) Uani 0.222(4) 1 d D U P A 2
H60A H 0.509308 0.539842 0.217309 0.083 Uiso 0.222(4) 1 calc R U P A 2
H60B H 0.502789 0.447252 0.248412 0.083 Uiso 0.222(4) 1 calc R U P A 2
C61 C 0.5271(14) 0.5931(11) 0.3614(10) 0.042(3) Uani 0.222(4) 1 d D U P A 2
H61A H 0.610025 0.595345 0.397416 0.051 Uiso 0.222(4) 1 calc R U P A 2
H61B H 0.516514 0.662925 0.367441 0.051 Uiso 0.222(4) 1 calc R U P A 2
O1 O 0.14173(16) 0.28073(15) 0.50210(14) 0.0306(5) Uani 1 1 d . . . . .
O2 O 0.05814(18) 0.33783(17) 0.22250(15) 0.0354(5) Uani 1 1 d . . . . .
O3 O 0.37185(19) 0.87454(15) 0.61011(15) 0.0342(5) Uani 1 1 d . . . . .
O4 O 0.4317(2) 0.72192(15) 0.82367(15) 0.0387(5) Uani 1 1 d . . . . .
N1 N 0.41209(18) 0.35989(15) 0.39776(15) 0.0189(5) Uani 1 1 d . . . . .
N2 N 0.35836(18) 0.53160(15) 0.52417(15) 0.0181(4) Uani 1 1 d . . . . .
C1 C 0.4544(2) 0.28381(19) 0.34391(19) 0.0201(5) Uani 1 1 d . . . . .
C2 C 0.3633(2) 0.1937(2) 0.2770(2) 0.0264(6) Uani 1 1 d . . . . .
H2 H 0.369999 0.130983 0.231584 0.032 Uiso 1 1 calc R U . . .
C3 C 0.2671(2) 0.2154(2) 0.2912(2) 0.0256(6) Uani 1 1 d . . . . .
H3 H 0.192976 0.171061 0.257337 0.031 Uiso 1 1 calc R U . . .
C4 C 0.2979(2) 0.31856(19) 0.36730(18) 0.0199(5) Uani 1 1 d . . . . .
C5 C 0.2217(2) 0.36752(19) 0.40443(18) 0.0194(5) Uani 1 1 d . . . . .
C6 C 0.2514(2) 0.46702(19) 0.47844(18) 0.0196(5) Uani 1 1 d . . . . .
C7 C 0.1729(2) 0.5172(2) 0.5172(2) 0.0252(6) Uani 1 1 d . . . . .
H7 H 0.094708 0.488217 0.498393 0.030 Uiso 1 1 calc R U . . .
C8 C 0.2309(2) 0.6131(2) 0.5853(2) 0.0241(6) Uani 1 1 d . . . . .
H8 H 0.201421 0.664608 0.623164 0.029 Uiso 1 1 calc R U . . .
C9 C 0.3462(2) 0.62208(19) 0.58942(19) 0.0193(5) Uani 1 1 d . . . . .
C10 C 0.4335(2) 0.70969(19) 0.65129(19) 0.0204(5) Uani 1 1 d . . . . .
C11 C 0.1010(2) 0.30737(19) 0.36127(19) 0.0209(5) Uani 1 1 d . . . . .
C12 C 0.0642(2) 0.2599(2) 0.4090(2) 0.0234(6) Uani 1 1 d . . . . .
C13 C -0.0424(2) 0.1935(2) 0.3641(2) 0.0303(7) Uani 1 1 d . . . . .
H13 H -0.064495 0.160503 0.396701 0.036 Uiso 1 1 calc R U . . .
C14 C -0.1159(2) 0.1761(2) 0.2707(2) 0.0326(7) Uani 1 1 d . . . . .
H14 H -0.188628 0.130104 0.238898 0.039 Uiso 1 1 calc R U . . .
C15 C -0.0850(2) 0.2247(2) 0.2232(2) 0.0322(7) Uani 1 1 d . . . . .
H15 H -0.136624 0.213329 0.159624 0.039 Uiso 1 1 calc R U . . .
C16 C 0.0222(2) 0.2901(2) 0.2692(2) 0.0253(6) Uani 1 1 d . . . . .
C17 C 0.0940(2) 0.2602(2) 0.5594(2) 0.0289(6) Uani 1 1 d . . . . .
C18 C 0.0140(3) 0.3149(2) 0.5847(2) 0.0316(7) Uani 1 1 d . . . . .
H18 H -0.006566 0.368196 0.565302 0.038 Uiso 1 1 calc R U . . .
C19 C -0.0362(3) 0.2921(2) 0.6384(2) 0.0354(7) Uani 1 1 d . . . . .
C20 C -0.0033(3) 0.2134(3) 0.6656(2) 0.0389(8) Uani 1 1 d . . . . .
H20 H -0.036842 0.197040 0.702290 0.047 Uiso 1 1 calc R U . . .
C21 C 0.0769(3) 0.1582(2) 0.6408(2) 0.0364(7) Uani 1 1 d . . . . .
C22 C 0.1264(3) 0.1830(2) 0.5872(2) 0.0332(7) Uani 1 1 d . . . . .
H22 H 0.182151 0.146850 0.569945 0.040 Uiso 1 1 calc R U . . .
C23 C -0.1268(3) 0.3469(3) 0.6619(3) 0.0503(9) Uani 1 1 d . . . . .
H23A H -0.116023 0.415113 0.663225 0.075 Uiso 1 1 calc R U . . .
H23B H -0.119973 0.354674 0.725527 0.075 Uiso 1 1 calc R U . . .
H23C H -0.203745 0.306965 0.612301 0.075 Uiso 1 1 calc R U . . .
C24 C 0.1055(4) 0.0677(3) 0.6640(3) 0.0583(11) Uani 1 1 d . . . . .
H24A H 0.170960 0.045213 0.648830 0.088 Uiso 0.50(4) 1 calc R U P . .
H24B H 0.037963 0.010792 0.625089 0.088 Uiso 0.50(4) 1 calc R U P . .
H24C H 0.126246 0.088570 0.733137 0.088 Uiso 0.50(4) 1 calc R U P . .
H24D H 0.052486 0.051171 0.689207 0.088 Uiso 0.50(4) 1 calc R U P . .
H24E H 0.185483 0.085591 0.712948 0.088 Uiso 0.50(4) 1 calc R U P . .
H24F H 0.097200 0.007813 0.604900 0.088 Uiso 0.50(4) 1 calc R U P . .
C25 C -0.0241(3) 0.3742(2) 0.1658(2) 0.0349(7) Uani 1 1 d . . . . .
C26 C -0.1003(3) 0.4290(2) 0.1977(3) 0.0424(8) Uani 1 1 d . . . . .
H26 H -0.101000 0.438967 0.258013 0.051 Uiso 1 1 calc R U . . .
C27 C -0.1758(3) 0.4693(3) 0.1402(3) 0.0502(10) Uani 1 1 d . . . . .
C28 C -0.1738(3) 0.4513(3) 0.0509(3) 0.0594(11) Uani 1 1 d . . . . .
H28 H -0.225307 0.478402 0.011410 0.071 Uiso 1 1 calc R U . . .
C29 C -0.0989(3) 0.3952(3) 0.0185(3) 0.0553(10) Uani 1 1 d . . . . .
C30 C -0.0228(3) 0.3571(3) 0.0773(2) 0.0414(8) Uani 1 1 d . . . . .
H30 H 0.030210 0.319348 0.056939 0.050 Uiso 1 1 calc R U . . .
C31 C -0.2573(4) 0.5306(3) 0.1748(4) 0.0752(14) Uani 1 1 d . . . . .
H31A H -0.325145 0.526458 0.118714 0.113 Uiso 1 1 calc R U . . .
H31B H -0.217631 0.602753 0.216578 0.113 Uiso 1 1 calc R U . . .
H31C H -0.282320 0.502636 0.211522 0.113 Uiso 1 1 calc R U . . .
C32 C -0.1010(4) 0.3744(4) -0.0796(3) 0.0833(16) Uani 1 1 d . . . . .
H32A H -0.109250 0.300263 -0.117050 0.125 Uiso 1 1 calc R U . . .
H32B H -0.028520 0.411136 -0.070629 0.125 Uiso 1 1 calc R U . . .
H32C H -0.166535 0.398335 -0.114727 0.125 Uiso 1 1 calc R U . . .
C33 C 0.4105(2) 0.80260(19) 0.72070(19) 0.0217(6) Uani 1 1 d . . . . .
C34 C 0.3896(2) 0.8885(2) 0.7018(2) 0.0240(6) Uani 1 1 d . . . . .
C35 C 0.3843(2) 0.9802(2) 0.7716(2) 0.0261(6) Uani 1 1 d . . . . .
H35 H 0.371090 1.038119 0.758182 0.031 Uiso 1 1 calc R U . . .
C36 C 0.3986(2) 0.9858(2) 0.8614(2) 0.0272(6) Uani 1 1 d . . . . .
H36 H 0.396909 1.048621 0.909900 0.033 Uiso 1 1 calc R U . . .
C37 C 0.4153(2) 0.9009(2) 0.8812(2) 0.0288(6) Uani 1 1 d . . . . .
H37 H 0.423518 0.904773 0.942192 0.035 Uiso 1 1 calc R U . . .
C38 C 0.4199(2) 0.8102(2) 0.8101(2) 0.0248(6) Uani 1 1 d . . . . .
C39 C 0.3932(3) 0.9599(2) 0.5938(2) 0.0326(7) Uani 1 1 d . . . . .
C40 C 0.3089(3) 0.9670(2) 0.5158(2) 0.0350(7) Uani 1 1 d . . . . .
H40 H 0.237119 0.919027 0.479579 0.042 Uiso 1 1 calc R U . . .
C41 C 0.3290(3) 1.0446(3) 0.4898(3) 0.0438(8) Uani 1 1 d . . . . .
C42 C 0.4330(3) 1.1149(3) 0.5455(3) 0.0461(9) Uani 1 1 d . . . . .
H42 H 0.446990 1.168356 0.528701 0.055 Uiso 1 1 calc R U . . .
C43 C 0.5177(3) 1.1095(3) 0.6254(3) 0.0440(9) Uani 1 1 d . . . . .
C44 C 0.4974(3) 1.0298(2) 0.6491(2) 0.0382(8) Uani 1 1 d . . . . .
H44 H 0.554711 1.023860 0.702694 0.046 Uiso 1 1 calc R U . . .
C45 C 0.2411(4) 1.0499(3) 0.4015(3) 0.0606(11) Uani 1 1 d . . . . .
H45A H 0.268332 1.026895 0.349698 0.091 Uiso 1 1 calc R U . . .
H45B H 0.230365 1.120985 0.417636 0.091 Uiso 1 1 calc R U . . .
H45C H 0.167121 1.005113 0.379540 0.091 Uiso 1 1 calc R U . . .
C46 C 0.6318(4) 1.1857(3) 0.6844(3) 0.0613(12) Uani 1 1 d . . . . .
H46A H 0.645878 1.216753 0.645178 0.092 Uiso 1 1 calc R U . . .
H46B H 0.694447 1.150034 0.703763 0.092 Uiso 1 1 calc R U . . .
H46C H 0.629139 1.239709 0.742420 0.092 Uiso 1 1 calc R U . . .
C47 C 0.5067(3) 0.7338(2) 0.9158(2) 0.0333(7) Uani 1 1 d . . . . .
C48 C 0.4611(3) 0.7185(3) 0.9745(2) 0.0430(8) Uani 1 1 d . . . . .
H48 H 0.379509 0.704550 0.954196 0.052 Uiso 1 1 calc R U . . .
C49 C 0.5357(4) 0.7235(3) 1.0641(3) 0.0517(10) Uani 1 1 d . . . . .
C50 C 0.6532(4) 0.7436(3) 1.0902(3) 0.0569(11) Uani 1 1 d . . . . .
H50 H 0.704509 0.746036 1.150491 0.068 Uiso 1 1 calc R U . . .
C51 C 0.6998(4) 0.7604(4) 1.0320(3) 0.0612(11) Uani 1 1 d . . . . .
C52 C 0.6241(3) 0.7553(3) 0.9437(3) 0.0492(9) Uani 1 1 d . . . . .
H52 H 0.653481 0.766590 0.902435 0.059 Uiso 1 1 calc R U . . .
C53 C 0.4881(5) 0.7069(4) 1.1303(3) 0.0954(19) Uani 1 1 d . . . . .
H53A H 0.459021 0.633139 1.105591 0.143 Uiso 1 1 calc R U . . .
H53B H 0.424792 0.743999 1.132003 0.143 Uiso 1 1 calc R U . . .
H53C H 0.549876 0.732742 1.195910 0.143 Uiso 1 1 calc R U . . .
C54 C 0.8300(5) 0.7844(7) 1.0637(4) 0.132(3) Uani 1 1 d . . . . .
H54A H 0.867043 0.743849 1.097922 0.197 Uiso 1 1 calc R U . . .
H54B H 0.860168 0.857958 1.107067 0.197 Uiso 1 1 calc R U . . .
H54C H 0.846615 0.766887 1.006451 0.197 Uiso 1 1 calc R U . . .
C62 C 0.0386(5) -0.0340(4) 0.0189(4) 0.0952(19) Uani 0.952(3) 1 d . U P B 1
H62A H 0.039397 -0.023568 0.082238 0.114 Uiso 0.952(3) 1 calc R U P B 1
H62B H 0.004221 -0.107251 -0.027009 0.114 Uiso 0.952(3) 1 calc R U P B 1
C63 C 0.1623(5) -0.0109(4) 0.0313(4) 0.0861(17) Uani 0.952(3) 1 d . U P B 1
H63A H 0.196020 0.062985 0.075136 0.103 Uiso 0.952(3) 1 calc R U P B 1
H63B H 0.162173 -0.024459 -0.032504 0.103 Uiso 0.952(3) 1 calc R U P B 1
C64 C 0.2417(6) -0.0790(5) 0.0749(5) 0.110(2) Uani 0.952(3) 1 d . U P B 1
H64A H 0.214592 -0.151652 0.027880 0.165 Uiso 0.952(3) 1 calc R U P B 1
H64B H 0.236707 -0.070462 0.135295 0.165 Uiso 0.952(3) 1 calc R U P B 1
H64C H 0.322311 -0.056394 0.088259 0.165 Uiso 0.952(3) 1 calc R U P B 1
C65 C 0.129(4) -0.052(11) 0.028(6) 0.098(6) Uani 0.048(3) 1 d D U P B 2
H65A H 0.095546 0.010373 0.035568 0.118 Uiso 0.048(3) 1 calc R U P B 2
H65B H 0.075538 -0.109908 -0.033663 0.118 Uiso 0.048(3) 1 calc R U P B 2
Cl1 Cl 0.143(3) -0.082(2) 0.126(2) 0.116(10) Uani 0.048(3) 1 d D U P B 2
Cl2 Cl 0.267(3) -0.032(3) 0.028(2) 0.116(9) Uani 0.048(3) 1 d D U P B 2

loop_
_atom_site_aniso_label
_atom_site_aniso_U_11
_atom_site_aniso_U_22
_atom_site_aniso_U_33
_atom_site_aniso_U_23
_atom_site_aniso_U_13
_atom_site_aniso_U_12
Fe1 0.0175(3) 0.0160(3) 0.0194(3) 0.0047(2) 0.0077(2) 0.0015(2)
O5 0.0453(17) 0.0341(16) 0.0382(16) 0.0198(12) 0.0194(14) 0.0174(13)
N3 0.0189(16) 0.023(2) 0.031(3) 0.005(2) 0.0122(16) 0.0043(15)
C55 0.044(2) 0.037(2) 0.0301(19) 0.0193(16) 0.0197(17) 0.0199(16)
C56 0.062(3) 0.049(3) 0.037(3) 0.017(2) 0.010(2) 0.001(3)
C57 0.060(3) 0.061(3) 0.050(3) 0.031(3) 0.035(3) 0.015(3)
O6 0.033(4) 0.034(5) 0.033(5) 0.013(4) 0.015(4) 0.007(4)
C58 0.045(4) 0.039(4) 0.035(4) 0.012(4) 0.005(4) 0.014(4)
C59 0.062(6) 0.055(6) 0.045(6) 0.017(5) 0.004(5) 0.013(5)
C60 0.065(5) 0.061(5) 0.057(5) 0.017(5) 0.010(5) 0.011(5)
C61 0.044(4) 0.045(4) 0.043(4) 0.027(4) 0.015(4) 0.011(4)
O1 0.0227(10) 0.0379(11) 0.0334(11) 0.0196(9) 0.0100(9) 0.0032(9)
O2 0.0262(11) 0.0485(13) 0.0329(12) 0.0223(10) 0.0091(10) 0.0041(9)
O3 0.0498(13) 0.0239(10) 0.0310(11) 0.0133(9) 0.0172(10) 0.0081(9)
O4 0.0601(15) 0.0200(10) 0.0249(11) 0.0077(8) 0.0086(11) 0.0044(10)
N1 0.0181(11) 0.0160(10) 0.0203(11) 0.0063(9) 0.0074(9) 0.0029(8)
N2 0.0171(11) 0.0156(10) 0.0202(11) 0.0066(8) 0.0078(9) 0.0018(8)
C1 0.0198(13) 0.0153(12) 0.0219(13) 0.0064(10) 0.0072(11) 0.0035(10)
C2 0.0246(14) 0.0175(13) 0.0270(15) 0.0023(11) 0.0084(12) 0.0022(11)
C3 0.0188(13) 0.0185(13) 0.0287(15) 0.0034(11) 0.0067(12) 0.0001(10)
C4 0.0175(12) 0.0167(12) 0.0210(13) 0.0056(10) 0.0065(11) -0.0003(10)
C5 0.0154(12) 0.0176(12) 0.0206(13) 0.0065(10) 0.0050(11) 0.0002(9)
C6 0.0162(12) 0.0188(12) 0.0212(13) 0.0069(10) 0.0072(11) 0.0026(10)
C7 0.0187(13) 0.0246(14) 0.0306(15) 0.0092(11) 0.0115(12) 0.0057(11)
C8 0.0177(13) 0.0203(13) 0.0312(15) 0.0074(11) 0.0112(12) 0.0045(10)
C9 0.0177(12) 0.0172(12) 0.0235(13) 0.0079(10) 0.0098(11) 0.0066(10)
C10 0.0243(13) 0.0155(12) 0.0201(13) 0.0068(10) 0.0089(11) 0.0059(10)
C11 0.0159(12) 0.0183(13) 0.0252(14) 0.0065(10) 0.0086(11) 0.0023(10)
C12 0.0214(13) 0.0206(13) 0.0267(14) 0.0091(11) 0.0098(12) 0.0057(10)
C13 0.0263(15) 0.0241(14) 0.0426(18) 0.0139(13) 0.0173(14) 0.0025(12)
C14 0.0215(14) 0.0244(15) 0.0385(17) 0.0047(13) 0.0088(14) -0.0020(12)
C15 0.0196(14) 0.0372(17) 0.0270(15) 0.0073(13) 0.0041(12) 0.0006(12)
C16 0.0231(14) 0.0253(14) 0.0250(14) 0.0081(11) 0.0105(12) 0.0032(11)
C17 0.0260(15) 0.0308(15) 0.0291(15) 0.0149(12) 0.0089(13) 0.0008(12)
C18 0.0324(16) 0.0303(15) 0.0348(17) 0.0171(13) 0.0136(14) 0.0065(12)
C19 0.0334(17) 0.0365(17) 0.0354(17) 0.0144(14) 0.0148(15) 0.0036(13)
C20 0.0376(18) 0.0419(18) 0.0405(18) 0.0209(15) 0.0168(16) 0.0031(15)
C21 0.0369(18) 0.0360(17) 0.0393(18) 0.0241(15) 0.0107(15) 0.0049(14)
C22 0.0294(16) 0.0326(16) 0.0384(17) 0.0175(14) 0.0127(14) 0.0074(13)
C23 0.046(2) 0.054(2) 0.061(2) 0.0258(19) 0.032(2) 0.0120(17)
C24 0.065(3) 0.057(2) 0.076(3) 0.047(2) 0.033(2) 0.018(2)
C25 0.0277(16) 0.0340(16) 0.0355(17) 0.0160(14) 0.0049(14) 0.0004(13)
C26 0.0367(18) 0.0375(18) 0.045(2) 0.0134(15) 0.0138(16) 0.0065(15)
C27 0.0339(19) 0.0332(18) 0.070(3) 0.0190(18) 0.0109(18) 0.0035(15)
C28 0.043(2) 0.060(2) 0.070(3) 0.042(2) 0.003(2) 0.0024(19)
C29 0.048(2) 0.065(3) 0.047(2) 0.034(2) 0.0054(19) -0.003(2)
C30 0.0355(18) 0.050(2) 0.0356(18) 0.0192(15) 0.0114(15) 0.0031(15)
C31 0.054(3) 0.050(2) 0.103(4) 0.025(2) 0.022(3) 0.022(2)
C32 0.079(3) 0.118(4) 0.053(3) 0.056(3) 0.008(2) -0.002(3)
C33 0.0159(12) 0.0178(13) 0.0261(14) 0.0047(10) 0.0087(11) 0.0025(10)
C34 0.0222(13) 0.0222(14) 0.0246(14) 0.0077(11) 0.0094(12) 0.0035(11)
C35 0.0212(14) 0.0181(13) 0.0339(16) 0.0077(11) 0.0100(12) 0.0054(10)
C36 0.0202(13) 0.0223(14) 0.0257(14) 0.0014(11) 0.0054(12) 0.0032(11)
C37 0.0287(15) 0.0268(15) 0.0216(14) 0.0025(11) 0.0098(13) 0.0006(12)
C38 0.0226(14) 0.0216(13) 0.0248(14) 0.0073(11) 0.0074(12) 0.0038(11)
C39 0.0429(18) 0.0251(15) 0.0374(17) 0.0143(13) 0.0233(15) 0.0110(13)
C40 0.0397(18) 0.0345(17) 0.0390(18) 0.0198(14) 0.0205(16) 0.0133(14)
C41 0.059(2) 0.0418(19) 0.051(2) 0.0286(16) 0.0335(19) 0.0248(17)
C42 0.066(2) 0.0345(18) 0.062(2) 0.0294(17) 0.042(2) 0.0196(17)
C43 0.052(2) 0.0337(18) 0.058(2) 0.0189(16) 0.036(2) 0.0081(15)
C44 0.0401(18) 0.0356(17) 0.0429(19) 0.0175(15) 0.0206(16) 0.0120(14)
C45 0.080(3) 0.067(3) 0.063(3) 0.046(2) 0.038(2) 0.040(2)
C46 0.064(3) 0.038(2) 0.089(3) 0.022(2) 0.046(3) 0.0036(18)
C47 0.0493(19) 0.0216(14) 0.0266(15) 0.0110(12) 0.0125(15) 0.0121(13)
C48 0.052(2) 0.0387(18) 0.0368(18) 0.0163(15) 0.0170(17) 0.0010(16)
C49 0.079(3) 0.040(2) 0.037(2) 0.0208(16) 0.021(2) 0.0055(19)
C50 0.079(3) 0.050(2) 0.036(2) 0.0234(17) 0.012(2) 0.027(2)
C51 0.054(2) 0.080(3) 0.045(2) 0.023(2) 0.019(2) 0.033(2)
C52 0.055(2) 0.059(2) 0.0378(19) 0.0198(17) 0.0244(18) 0.0226(19)
C53 0.126(5) 0.109(4) 0.053(3) 0.045(3) 0.032(3) -0.018(4)
C54 0.059(3) 0.237(8) 0.087(4) 0.061(5) 0.027(3) 0.058(4)
C62 0.086(4) 0.073(3) 0.079(3) 0.014(3) 0.007(3) -0.002(3)
C63 0.071(3) 0.066(3) 0.067(3) -0.001(3) 0.007(3) -0.002(3)
C64 0.108(5) 0.068(4) 0.085(4) 0.009(3) -0.001(4) -0.005(3)
C65 0.087(7) 0.072(7) 0.078(7) 0.004(7) 0.007(7) -0.001(7)
Cl1 0.125(14) 0.076(12) 0.085(12) 0.000(11) 0.018(12) -0.007(12)
Cl2 0.103(11) 0.084(11) 0.094(11) 0.012(10) 0.004(10) -0.003(10)

loop_
_atom_type_symbol
_atom_type_description
_atom_type_scat_dispersion_real
_atom_type_scat_dispersion_imag
_atom_type_scat_source
C C 0.0033 0.0016 'International Tables Vol C Tables 4.2.6.8 and 6.1.1.4'
H H 0.0000 0.0000 'International Tables Vol C Tables 4.2.6.8 and 6.1.1.4'
N N 0.0061 0.0033 'International Tables Vol C Tables 4.2.6.8 and 6.1.1.4'
O O 0.0106 0.0060 'International Tables Vol C Tables 4.2.6.8 and 6.1.1.4'
Fe Fe 0.3463 0.8444 'International Tables Vol C Tables 4.2.6.8 and 6.1.1.4'
Cl Cl 0.1484 0.1585 'International Tables Vol C Tables 4.2.6.8 and 6.1.1.4'

loop_
_geom_angle_atom_site_label_1
_geom_angle_atom_site_label_2
_geom_angle_atom_site_label_3
_geom_angle
_geom_angle_site_symmetry_1
_geom_angle_site_symmetry_3
_geom_angle_publ_flag
N3 Fe1 N3 180.0 . 2_666 ?
N3 Fe1 N1 92.0(3) . . ?
N3 Fe1 N1 88.0(3) 2_666 . ?
N3 Fe1 N1 88.0(3) . 2_666 ?
N3 Fe1 N1 92.0(3) 2_666 2_666 ?
N1 Fe1 N1 180.0 . 2_666 ?
N3 Fe1 N2 91.9(2) . 2_666 ?
N3 Fe1 N2 88.1(2) 2_666 2_666 ?
N1 Fe1 N2 89.93(9) . 2_666 ?
N1 Fe1 N2 90.07(9) 2_666 2_666 ?
N3 Fe1 N2 88.1(2) . . ?
N3 Fe1 N2 91.9(2) 2_666 . ?
N1 Fe1 N2 90.07(9) . . ?
N1 Fe1 N2 89.93(9) 2_666 . ?
N2 Fe1 N2 180.0 2_666 . ?
N1 Fe1 O6 89.3(10) . . ?
N1 Fe1 O6 90.7(10) 2_666 . ?
N2 Fe1 O6 88.1(8) 2_666 . ?
N2 Fe1 O6 91.9(8) . . ?
N3 Fe1 O6 175.3(14) . 2_666 ?
N3 Fe1 O6 4.7(14) 2_666 2_666 ?
N1 Fe1 O6 90.7(10) . 2_666 ?
N1 Fe1 O6 89.3(10) 2_666 2_666 ?
N2 Fe1 O6 91.9(8) 2_666 2_666 ?
N2 Fe1 O6 88.1(8) . 2_666 ?
O5 N3 C55 115.7(8) . . ?
O5 N3 Fe1 122.6(6) . . ?
C55 N3 Fe1 121.6(8) . . ?
N3 C55 C56 108.6(5) . . ?
N3 C55 C57 107.4(5) . . ?
C56 C55 C57 116.4(4) . . ?
N3 C55 H55 108.1 . . ?
C56 C55 H55 108.1 . . ?
C57 C55 H55 108.1 . . ?
C55 C56 H56A 109.5 . . ?
C55 C56 H56B 109.5 . . ?
H56A C56 H56B 109.5 . . ?
C55 C56 H56C 109.5 . . ?
H56A C56 H56C 109.5 . . ?
H56B C56 H56C 109.5 . . ?
C55 C57 H57A 109.5 . . ?
C55 C57 H57B 109.5 . . ?
H57A C57 H57B 109.5 . . ?
C55 C57 H57C 109.5 . . ?
H57A C57 H57C 109.5 . . ?
H57B C57 H57C 109.5 . . ?
C58 O6 C61 104.0(19) . . ?
C58 O6 Fe1 123.6(16) . . ?
C61 O6 Fe1 129.8(16) . . ?
O6 C58 C59 106.6(15) . . ?
O6 C58 H58A 110.4 . . ?
C59 C58 H58A 110.4 . . ?
O6 C58 H58B 110.4 . . ?
C59 C58 H58B 110.4 . . ?
H58A C58 H58B 108.6 . . ?
C58 C59 C60 104.6(11) . . ?
C58 C59 H59A 110.8 . . ?
C60 C59 H59A 110.8 . . ?
C58 C59 H59B 110.8 . . ?
C60 C59 H59B 110.8 . . ?
H59A C59 H59B 108.9 . . ?
C59 C60 C61 98.6(11) . . ?
C59 C60 H60A 112.0 . . ?
C61 C60 H60A 112.0 . . ?
C59 C60 H60B 112.0 . . ?
C61 C60 H60B 112.0 . . ?
H60A C60 H60B 109.7 . . ?
O6 C61 C60 102.1(17) . . ?
O6 C61 H61A 111.4 . . ?
C60 C61 H61A 111.4 . . ?
O6 C61 H61B 111.4 . . ?
C60 C61 H61B 111.4 . . ?
H61A C61 H61B 109.2 . . ?
C12 O1 C17 115.7(2) . . ?
C25 O2 C16 117.4(2) . . ?
C34 O3 C39 119.6(2) . . ?
C38 O4 C47 117.1(2) . . ?
C4 N1 C1 105.8(2) . . ?
C4 N1 Fe1 127.47(17) . . ?
C1 N1 Fe1 126.74(17) . . ?
C6 N2 C9 105.0(2) . . ?
C6 N2 Fe1 127.07(16) . . ?
C9 N2 Fe1 127.92(16) . . ?
N1 C1 C10 126.8(2) . 2_666 ?
N1 C1 C2 109.8(2) . . ?
C10 C1 C2 123.3(2) 2_666 . ?
C3 C2 C1 107.1(2) . . ?
C3 C2 H2 126.4 . . ?
C1 C2 H2 126.4 . . ?
C2 C3 C4 107.0(2) . . ?
C2 C3 H3 126.5 . . ?
C4 C3 H3 126.5 . . ?
N1 C4 C5 125.7(2) . . ?
N1 C4 C3 110.3(2) . . ?
C5 C4 C3 124.0(2) . . ?
C6 C5 C4 124.1(2) . . ?
C6 C5 C11 119.1(2) . . ?
C4 C5 C11 116.8(2) . . ?
N2 C6 C5 125.5(2) . . ?
N2 C6 C7 110.4(2) . . ?
C5 C6 C7 124.1(2) . . ?
C8 C7 C6 107.2(2) . . ?
C8 C7 H7 126.4 . . ?
C6 C7 H7 126.4 . . ?
C7 C8 C9 106.6(2) . . ?
C7 C8 H8 126.7 . . ?
C9 C8 H8 126.7 . . ?
N2 C9 C10 124.8(2) . . ?
N2 C9 C8 110.7(2) . . ?
C10 C9 C8 124.5(2) . . ?
C9 C10 C1 123.8(2) . 2_666 ?
C9 C10 C33 119.8(2) . . ?
C1 C10 C33 116.3(2) 2_666 . ?
C16 C11 C12 116.7(2) . . ?
C16 C11 C5 121.3(2) . . ?
C12 C11 C5 121.9(2) . . ?
O1 C12 C13 121.8(3) . . ?
O1 C12 C11 116.3(2) . . ?
C13 C12 C11 121.9(3) . . ?
C14 C13 C12 118.8(3) . . ?
C14 C13 H13 120.6 . . ?
C12 C13 H13 120.6 . . ?
C15 C14 C13 121.0(3) . . ?
C15 C14 H14 119.5 . . ?
C13 C14 H14 119.5 . . ?
C14 C15 C16 119.2(3) . . ?
C14 C15 H15 120.4 . . ?
C16 C15 H15 120.4 . . ?
C15 C16 C11 122.2(3) . . ?
C15 C16 O2 121.0(3) . . ?
C11 C16 O2 116.7(2) . . ?
C22 C17 C18 121.3(3) . . ?
C22 C17 O1 118.5(3) . . ?
C18 C17 O1 120.2(3) . . ?
C17 C18 C19 120.2(3) . . ?
C17 C18 H18 119.9 . . ?
C19 C18 H18 119.9 . . ?
C18 C19 C20 118.0(3) . . ?
C18 C19 C23 120.7(3) . . ?
C20 C19 C23 121.2(3) . . ?
C21 C20 C19 122.2(3) . . ?
C21 C20 H20 118.9 . . ?
C19 C20 H20 118.9 . . ?
C20 C21 C22 118.6(3) . . ?
C20 C21 C24 121.9(3) . . ?
C22 C21 C24 119.3(3) . . ?
C17 C22 C21 119.6(3) . . ?
C17 C22 H22 120.2 . . ?
C21 C22 H22 120.2 . . ?
C19 C23 H23A 109.5 . . ?
C19 C23 H23B 109.5 . . ?
H23A C23 H23B 109.5 . . ?
C19 C23 H23C 109.5 . . ?
H23A C23 H23C 109.5 . . ?
H23B C23 H23C 109.5 . . ?
C21 C24 H24A 109.5 . . ?
C21 C24 H24B 109.5 . . ?
H24A C24 H24B 109.5 . . ?
C21 C24 H24C 109.5 . . ?
H24A C24 H24C 109.5 . . ?
H24B C24 H24C 109.5 . . ?
C21 C24 H24D 109.5 . . ?
H24A C24 H24D 141.1 . . ?
H24B C24 H24D 56.3 . . ?
H24C C24 H24D 56.3 . . ?
C21 C24 H24E 109.5 . . ?
H24A C24 H24E 56.3 . . ?
H24B C24 H24E 141.1 . . ?
H24C C24 H24E 56.3 . . ?
H24D C24 H24E 109.5 . . ?
C21 C24 H24F 109.5 . . ?
H24A C24 H24F 56.3 . . ?
H24B C24 H24F 56.3 . . ?
H24C C24 H24F 141.1 . . ?
H24D C24 H24F 109.5 . . ?
H24E C24 H24F 109.5 . . ?
C30 C25 C26 121.6(3) . . ?
C30 C25 O2 116.5(3) . . ?
C26 C25 O2 121.8(3) . . ?
C25 C26 C27 119.1(3) . . ?
C25 C26 H26 120.4 . . ?
C27 C26 H26 120.4 . . ?
C26 C27 C28 118.8(4) . . ?
C26 C27 C31 119.7(4) . . ?
C28 C27 C31 121.5(4) . . ?
C29 C28 C27 122.0(4) . . ?
C29 C28 H28 119.0 . . ?
C27 C28 H28 119.0 . . ?
C28 C29 C30 118.7(4) . . ?
C28 C29 C32 120.8(4) . . ?
C30 C29 C32 120.5(4) . . ?
C25 C30 C29 119.9(3) . . ?
C25 C30 H30 120.1 . . ?
C29 C30 H30 120.1 . . ?
C27 C31 H31A 109.5 . . ?
C27 C31 H31B 109.5 . . ?
H31A C31 H31B 109.5 . . ?
C27 C31 H31C 109.5 . . ?
H31A C31 H31C 109.5 . . ?
H31B C31 H31C 109.5 . . ?
C29 C32 H32A 109.5 . . ?
C29 C32 H32B 109.5 . . ?
H32A C32 H32B 109.5 . . ?
C29 C32 H32C 109.5 . . ?
H32A C32 H32C 109.5 . . ?
H32B C32 H32C 109.5 . . ?
C38 C33 C34 117.7(2) . . ?
C38 C33 C10 121.0(2) . . ?
C34 C33 C10 121.1(2) . . ?
O3 C34 C35 123.2(3) . . ?
O3 C34 C33 115.5(2) . . ?
C35 C34 C33 121.3(3) . . ?
C36 C35 C34 119.1(3) . . ?
C36 C35 H35 120.4 . . ?
C34 C35 H35 120.4 . . ?
C37 C36 C35 121.0(2) . . ?
C37 C36 H36 119.5 . . ?
C35 C36 H36 119.5 . . ?
C36 C37 C38 118.7(3) . . ?
C36 C37 H37 120.6 . . ?
C38 C37 H37 120.6 . . ?
O4 C38 C37 121.6(3) . . ?
O4 C38 C33 116.3(2) . . ?
C37 C38 C33 122.1(3) . . ?
C40 C39 C44 121.3(3) . . ?
C40 C39 O3 117.0(3) . . ?
C44 C39 O3 121.5(3) . . ?
C39 C40 C41 120.0(3) . . ?
C39 C40 H40 120.0 . . ?
C41 C40 H40 120.0 . . ?
C42 C41 C40 118.6(3) . . ?
C42 C41 C45 120.6(3) . . ?
C40 C41 C45 120.8(4) . . ?
C41 C42 C43 121.9(3) . . ?
C41 C42 H42 119.1 . . ?
C43 C42 H42 119.1 . . ?
C42 C43 C44 118.8(3) . . ?
C42 C43 C46 121.2(3) . . ?
C44 C43 C46 119.9(4) . . ?
C39 C44 C43 119.3(3) . . ?
C39 C44 H44 120.3 . . ?
C43 C44 H44 120.3 . . ?
C41 C45 H45A 109.5 . . ?
C41 C45 H45B 109.5 . . ?
H45A C45 H45B 109.5 . . ?
C41 C45 H45C 109.5 . . ?
H45A C45 H45C 109.5 . . ?
H45B C45 H45C 109.5 . . ?
C43 C46 H46A 109.5 . . ?
C43 C46 H46B 109.5 . . ?
H46A C46 H46B 109.5 . . ?
C43 C46 H46C 109.5 . . ?
H46A C46 H46C 109.5 . . ?
H46B C46 H46C 109.5 . . ?
C52 C47 C48 121.5(3) . . ?
C52 C47 O4 119.2(3) . . ?
C48 C47 O4 119.2(3) . . ?
C47 C48 C49 119.5(4) . . ?
C47 C48 H48 120.2 . . ?
C49 C48 H48 120.2 . . ?
C50 C49 C48 118.1(3) . . ?
C50 C49 C53 121.1(4) . . ?
C48 C49 C53 120.8(4) . . ?
C49 C50 C51 122.6(4) . . ?
C49 C50 H50 118.7 . . ?
C51 C50 H50 118.7 . . ?
C52 C51 C50 118.1(4) . . ?
C52 C51 C54 120.5(4) . . ?
C50 C51 C54 121.4(4) . . ?
C47 C52 C51 120.1(4) . . ?
C47 C52 H52 120.0 . . ?
C51 C52 H52 120.0 . . ?
C49 C53 H53A 109.5 . . ?
C49 C53 H53B 109.5 . . ?
H53A C53 H53B 109.5 . . ?
C49 C53 H53C 109.5 . . ?
H53A C53 H53C 109.5 . . ?
H53B C53 H53C 109.5 . . ?
C51 C54 H54A 109.5 . . ?
C51 C54 H54B 109.5 . . ?
H54A C54 H54B 109.5 . . ?
C51 C54 H54C 109.5 . . ?
H54A C54 H54C 109.5 . . ?
H54B C54 H54C 109.5 . . ?
C63 C62 C62 113.4(7) . 2 ?
C63 C62 H62A 108.9 . . ?
C62 C62 H62A 108.9 2 . ?
C63 C62 H62B 108.9 . . ?
C62 C62 H62B 108.9 2 . ?
H62A C62 H62B 107.7 . . ?
C62 C63 C64 112.3(6) . . ?
C62 C63 H63A 109.2 . . ?
C64 C63 H63A 109.2 . . ?
C62 C63 H63B 109.2 . . ?
C64 C63 H63B 109.2 . . ?
H63A C63 H63B 107.9 . . ?
C63 C64 H64A 109.5 . . ?
C63 C64 H64B 109.5 . . ?
H64A C64 H64B 109.5 . . ?
C63 C64 H64C 109.5 . . ?
H64A C64 H64C 109.5 . . ?
H64B C64 H64C 109.5 . . ?
Cl1 C65 Cl2 109.1(17) . . ?
Cl1 C65 H65A 109.9 . . ?
Cl2 C65 H65A 109.9 . . ?
Cl1 C65 H65B 109.9 . . ?
Cl2 C65 H65B 109.9 . . ?
H65A C65 H65B 108.3 . . ?

loop_
_geom_bond_atom_site_label_1
_geom_bond_atom_site_label_2
_geom_bond_distance
_geom_bond_site_symmetry_2
_geom_bond_publ_flag
Fe1 N3 1.940(10) . ?
Fe1 N3 1.940(10) 2_666 ?
Fe1 N1 1.992(2) . ?
Fe1 N1 1.992(2) 2_666 ?
Fe1 N2 2.007(2) 2_666 ?
Fe1 N2 2.007(2) . ?
Fe1 O6 2.05(3) . ?
Fe1 O6 2.05(3) 2_666 ?
O5 N3 1.207(13) . ?
N3 C55 1.494(10) . ?
C55 C56 1.498(7) . ?
C55 C57 1.517(6) . ?
C55 H55 1.0000 . ?
C56 H56A 0.9800 . ?
C56 H56B 0.9800 . ?
C56 H56C 0.9800 . ?
C57 H57A 0.9800 . ?
C57 H57B 0.9800 . ?
C57 H57C 0.9800 . ?
O6 C58 1.454(16) . ?
O6 C61 1.455(16) . ?
C58 C59 1.509(14) . ?
C58 H58A 0.9900 . ?
C58 H58B 0.9900 . ?
C59 C60 1.512(18) . ?
C59 H59A 0.9900 . ?
C59 H59B 0.9900 . ?
C60 C61 1.524(14) . ?
C60 H60A 0.9900 . ?
C60 H60B 0.9900 . ?
C61 H61A 0.9900 . ?
C61 H61B 0.9900 . ?
O1 C12 1.383(3) . ?
O1 C17 1.409(3) . ?
O2 C25 1.389(4) . ?
O2 C16 1.392(3) . ?
O3 C34 1.371(3) . ?
O3 C39 1.400(4) . ?
O4 C38 1.380(4) . ?
O4 C47 1.398(4) . ?
N1 C4 1.373(3) . ?
N1 C1 1.377(3) . ?
N2 C6 1.378(3) . ?
N2 C9 1.381(3) . ?
C1 C10 1.393(4) 2_666 ?
C1 C2 1.444(4) . ?
C2 C3 1.348(4) . ?
C2 H2 0.9500 . ?
C3 C4 1.440(3) . ?
C3 H3 0.9500 . ?
C4 C5 1.394(4) . ?
C5 C6 1.392(3) . ?
C5 C11 1.496(3) . ?
C6 C7 1.439(4) . ?
C7 C8 1.351(4) . ?
C7 H7 0.9500 . ?
C8 C9 1.439(4) . ?
C8 H8 0.9500 . ?
C9 C10 1.392(4) . ?
C10 C33 1.499(3) . ?
C11 C16 1.388(4) . ?
C11 C12 1.411(4) . ?
C12 C13 1.387(4) . ?
C13 C14 1.385(4) . ?
C13 H13 0.9500 . ?
C14 C15 1.381(4) . ?
C14 H14 0.9500 . ?
C15 C16 1.385(4) . ?
C15 H15 0.9500 . ?
C17 C22 1.380(4) . ?
C17 C18 1.386(4) . ?
C18 C19 1.391(4) . ?
C18 H18 0.9500 . ?
C19 C20 1.398(5) . ?
C19 C23 1.493(5) . ?
C20 C21 1.388(5) . ?
C20 H20 0.9500 . ?
C21 C22 1.398(4) . ?
C21 C24 1.516(5) . ?
C22 H22 0.9500 . ?
C23 H23A 0.9800 . ?
C23 H23B 0.9800 . ?
C23 H23C 0.9800 . ?
C24 H24A 0.9800 . ?
C24 H24B 0.9800 . ?
C24 H24C 0.9800 . ?
C24 H24D 0.9800 . ?
C24 H24E 0.9800 . ?
C24 H24F 0.9800 . ?
C25 C30 1.387(5) . ?
C25 C26 1.387(5) . ?
C26 C27 1.394(5) . ?
C26 H26 0.9500 . ?
C27 C28 1.400(6) . ?
C27 C31 1.504(5) . ?
C28 C29 1.384(6) . ?
C28 H28 0.9500 . ?
C29 C30 1.388(5) . ?
C29 C32 1.514(6) . ?
C30 H30 0.9500 . ?
C31 H31A 0.9800 . ?
C31 H31B 0.9800 . ?
C31 H31C 0.9800 . ?
C32 H32A 0.9800 . ?
C32 H32B 0.9800 . ?
C32 H32C 0.9800 . ?
C33 C38 1.392(4) . ?
C33 C34 1.402(4) . ?
C34 C35 1.392(4) . ?
C35 C36 1.391(4) . ?
C35 H35 0.9500 . ?
C36 C37 1.389(4) . ?
C36 H36 0.9500 . ?
C37 C38 1.390(4) . ?
C37 H37 0.9500 . ?
C39 C40 1.377(5) . ?
C39 C44 1.382(5) . ?
C40 C41 1.395(5) . ?
C40 H40 0.9500 . ?
C41 C42 1.382(5) . ?
C41 C45 1.502(5) . ?
C42 C43 1.388(5) . ?
C42 H42 0.9500 . ?
C43 C44 1.399(5) . ?
C43 C46 1.509(5) . ?
C44 H44 0.9500 . ?
C45 H45A 0.9800 . ?
C45 H45B 0.9800 . ?
C45 H45C 0.9800 . ?
C46 H46A 0.9800 . ?
C46 H46B 0.9800 . ?
C46 H46C 0.9800 . ?
C47 C52 1.372(5) . ?
C47 C48 1.377(5) . ?
C48 C49 1.399(5) . ?
C48 H48 0.9500 . ?
C49 C50 1.377(6) . ?
C49 C53 1.516(6) . ?
C50 C51 1.389(6) . ?
C50 H50 0.9500 . ?
C51 C52 1.384(5) . ?
C51 C54 1.519(7) . ?
C52 H52 0.9500 . ?
C53 H53A 0.9800 . ?
C53 H53B 0.9800 . ?
C53 H53C 0.9800 . ?
C54 H54A 0.9800 . ?
C54 H54B 0.9800 . ?
C54 H54C 0.9800 . ?
C62 C63 1.516(8) . ?
C62 C62 1.545(11) 2 ?
C62 H62A 0.9900 . ?
C62 H62B 0.9900 . ?
C63 C64 1.601(8) . ?
C63 H63A 0.9900 . ?
C63 H63B 0.9900 . ?
C64 H64A 0.9800 . ?
C64 H64B 0.9800 . ?
C64 H64C 0.9800 . ?
C65 Cl1 1.76(2) . ?
C65 Cl2 1.77(2) . ?
C65 H65A 0.9900 . ?
C65 H65B 0.9900 . ?
